data_7130885
loop_
_publ_author_name
'Van Trieste, Gerard Pierre'
'Reibenspies, Joseph'
'Chen, Yu-Sheng'
'Sengupta, Debabrata'
'Thompson, Richard R.'
'Powers, David Charles'

_publ_section_title
;
 Oxygen-Atom Transfer Photochemistry of a Molecular Copper Bromate Complex
;
_journal_name_full 'Chemical Communications'
_journal_paper_doi 10.1039/D2CC04403J
_journal_year 2022
_chemical_formula_moiety 'C18 H18 Br Cu N4 O3, Cl O4'
_chemical_formula_sum 'C18 H18 Br Cl Cu N4 O7'
_chemical_formula_weight 581.26
_space_group_crystal_system triclinic
_space_group_IT_number 2
_space_group_name_Hall '-P 1'
_space_group_name_H-M_alt 'P -1'
_atom_sites_solution_hydrogens geom
_audit_creation_date 2022-03-04
_audit_creation_method
;
Olex2 1.5
(compiled 2021.12.09 svn.r5202d8cf for OlexSys, GUI svn.r6439)
;
_audit_update_record
;
2022-10-17 deposited with the CCDC.	2022-10-20 downloaded from the CCDC.
;
_cell_angle_alpha 84.606(2)
_cell_angle_beta 80.963(2)
_cell_angle_gamma 89.819(2)
_cell_formula_units_Z 4
_cell_length_a 9.4244(11)
_cell_length_b 14.5899(18)
_cell_length_c 15.7525(18)
_cell_measurement_reflns_used 4947
_cell_measurement_temperature 100
_cell_measurement_theta_max 11.81
_cell_measurement_theta_min 2.34
_cell_volume 2129.5(4)
_computing_cell_refinement 'SAINT V8.38A (Bruker, 2018)'
_computing_data_reduction 'SAINT V8.38A (Bruker, 2018)'
_computing_molecular_graphics 'Olex2 1.5 (Dolomanov et al., 2009)'
_computing_publication_material 'Olex2 1.5 (Dolomanov et al., 2009)'
_computing_structure_refinement 'SHELXL 2018/3 (Sheldrick, 2015)'
_computing_structure_solution 'SHELXT 2014/5 (Sheldrick, 2014)'
_diffrn_ambient_temperature 100.00
_diffrn_measured_fraction_theta_full 0.920
_diffrn_measured_fraction_theta_max 0.920
_diffrn_measurement_device_type 'Bruker APEX-II CCD'
_diffrn_measurement_method '\f and \w scans'
_diffrn_radiation_type Synchrotron
_diffrn_radiation_wavelength 0.41328
_diffrn_reflns_av_R_equivalents 0.0528
_diffrn_reflns_av_unetI/netI 0.0577
_diffrn_reflns_Laue_measured_fraction_full 0.920
_diffrn_reflns_Laue_measured_fraction_max 0.920
_diffrn_reflns_limit_h_max 9
_diffrn_reflns_limit_h_min -9
_diffrn_reflns_limit_k_max 14
_diffrn_reflns_limit_k_min -14
_diffrn_reflns_limit_l_max 12
_diffrn_reflns_limit_l_min -15
_diffrn_reflns_number 13380
_diffrn_reflns_point_group_measured_fraction_full 0.920
_diffrn_reflns_point_group_measured_fraction_max 0.920
_diffrn_reflns_theta_full 11.900
_diffrn_reflns_theta_max 11.900
_diffrn_reflns_theta_min 0.815
_diffrn_source Synchrotron
_diffrn_source_current 0.0
_diffrn_source_power 0.0
_diffrn_source_voltage 0.0
_diffrn_standards_number 0
_exptl_absorpt_coefficient_mu 0.716
_exptl_absorpt_correction_T_max 0.7436
_exptl_absorpt_correction_T_min 0.6359
_exptl_absorpt_correction_type multi-scan
_exptl_absorpt_process_details
;
SADABS-2016/2 (Bruker,2016/2) was used for absorption correction.
wR2(int) was 0.0965 before and 0.0580 after correction.
The Ratio of minimum to maximum transmission is 0.8552.
The \l/2 correction factor is Not present.
;
_exptl_crystal_colour blue
_exptl_crystal_colour_primary blue
_exptl_crystal_density_diffrn 1.813
_exptl_crystal_description plate
_exptl_crystal_F_000 1164
_exptl_crystal_size_max 0.02
_exptl_crystal_size_mid 0.02
_exptl_crystal_size_min 0.01
_refine_diff_density_max 1.146
_refine_diff_density_min -1.381
_refine_diff_density_rms 0.158
_refine_ls_extinction_method none
_refine_ls_goodness_of_fit_ref 1.067
_refine_ls_hydrogen_treatment constr
_refine_ls_matrix_type full
_refine_ls_number_parameters 577
_refine_ls_number_reflns 4093
_refine_ls_number_restraints 0
_refine_ls_restrained_S_all 1.067
_refine_ls_R_factor_all 0.1052
_refine_ls_R_factor_gt 0.0896
_refine_ls_shift/su_max 0.000
_refine_ls_shift/su_mean 0.000
_refine_ls_structure_factor_coef Fsqd
_refine_ls_weighting_details 'w=1/[\s^2^(Fo^2^)+(0.1693P)^2^+18.6438P] where P=(Fo^2^+2Fc^2^)/3'
_refine_ls_weighting_scheme calc
_refine_ls_wR_factor_gt 0.2600
_refine_ls_wR_factor_ref 0.2757
_reflns_Friedel_coverage 0.000
_reflns_number_gt 3232
_reflns_number_total 4093
_reflns_threshold_expression 'I > 2\s(I)'
_cod_data_source_file d2cc04403j2.cif
_cod_data_source_block ds4_light
_cod_database_code 7130885
_shelx_shelxl_version_number 2018/3
_shelx_space_group_comment
;
The symmetry employed for this shelxl refinement is uniquely defined
by the following loop, which should always be used as a source of
symmetry information in preference to the above space-group names.
They are only intended as comments.
;
_shelx_estimated_absorpt_t_max 0.993
_shelx_estimated_absorpt_t_min 0.987
_olex2_refinement_description
;
1. a fixed Uiso
 At 1.2 times of:
  All C(H) groups, All C(H,H) groups
2.a Secondary CH2 refined with riding coordinates:
 C16A(H16C,H16D), C17A(H17C,H17D), C18A(H18C,H18D), C16B(H16A,H16B), C17B(H17A,
 H17B), C18B(H18A,H18B)
2.b Aromatic/amide H refined with riding coordinates:
 C2A(H2A), C3A(H3A), C4A(H4A), C5A(H5A), C7A(H7A), C8A(H8A), C9A(H9A),
 C10A(H10A), C12A(H12A), C13A(H13A), C14A(H14A), C15A(H15A), C2B(H2B), C3B(H3B),
  C4B(H4B), C5B(H5B), C7B(H7B), C8B(H8B), C9B(H9B), C10B(H10B), C12B(H12B),
 C13B(H13B), C14B(H14B), C15B(H15B)
;
_olex2_submission_special_instructions 'No special instructions were received'

loop_
_space_group_symop_operation_xyz
'x, y, z'
'-x, -y, -z'

loop_
_atom_site_label
_atom_site_type_symbol
_atom_site_fract_x
_atom_site_fract_y
_atom_site_fract_z
_atom_site_U_iso_or_equiv
_atom_site_adp_type
_atom_site_occupancy
_atom_site_site_symmetry_order
_atom_site_calc_flag
_atom_site_refinement_flags_posn
_atom_site_refinement_flags_adp
_atom_site_refinement_flags_occupancy
_atom_site_disorder_assembly
_atom_site_disorder_group
Br1A Br 0.3884(2) 0.64034(19) 0.47176(17) 0.1086(9) Uani 1 1 d . . . . .
Cu1A Cu 0.56267(18) 0.55160(13) 0.29942(13) 0.0596(7) Uani 1 1 d . . . . .
O1A O 0.4256(12) 0.5697(10) 0.4143(9) 0.097(4) Uani 1 1 d . . . . .
O2A O 0.491(2) 0.7211(9) 0.4387(10) 0.126(6) Uani 1 1 d . . . . .
O3A O 0.2560(15) 0.6869(14) 0.4362(14) 0.151(8) Uani 1 1 d . . . . .
N1A N 0.7567(13) 0.5543(9) 0.3461(9) 0.061(3) Uani 1 1 d . . . . .
N2A N 0.5243(12) 0.6641(7) 0.2137(8) 0.052(3) Uani 1 1 d . . . . .
N3A N 0.4678(12) 0.4286(8) 0.2859(9) 0.057(3) Uani 1 1 d . . . . .
N4A N 0.6938(11) 0.5180(7) 0.1929(7) 0.049(3) Uani 1 1 d . . . . .
C1A C 0.8580(15) 0.5066(11) 0.2974(12) 0.066(5) Uani 1 1 d . . . . .
C2A C 0.9980(18) 0.4999(12) 0.3183(13) 0.075(5) Uani 1 1 d . . . . .
H2A H 1.069204 0.466776 0.284469 0.090 Uiso 1 1 calc R U . . .
C3A C 1.0293(18) 0.5388(13) 0.3834(13) 0.076(5) Uani 1 1 d . . . . .
H3A H 1.123227 0.532385 0.397910 0.091 Uiso 1 1 calc R U . . .
C4A C 0.929(2) 0.5895(13) 0.4325(13) 0.081(6) Uani 1 1 d . . . . .
H4A H 0.953567 0.618734 0.479667 0.098 Uiso 1 1 calc R U . . .
C5A C 0.7926(17) 0.5966(12) 0.4114(12) 0.072(5) Uani 1 1 d . . . . .
H5A H 0.723110 0.632230 0.443855 0.086 Uiso 1 1 calc R U . . .
C6A C 0.6201(14) 0.6728(10) 0.1431(11) 0.054(4) Uani 1 1 d . . . . .
C7A C 0.6128(17) 0.7409(10) 0.0767(12) 0.062(4) Uani 1 1 d . . . . .
H7A H 0.684686 0.746643 0.026893 0.075 Uiso 1 1 calc R U . . .
C8A C 0.4989(17) 0.8002(10) 0.0847(12) 0.063(4) Uani 1 1 d . . . . .
H8A H 0.490811 0.848562 0.041029 0.076 Uiso 1 1 calc R U . . .
C9A C 0.3979(16) 0.7877(11) 0.1568(13) 0.067(5) Uani 1 1 d . . . . .
H9A H 0.316386 0.826408 0.162915 0.081 Uiso 1 1 calc R U . . .
C10A C 0.4129(16) 0.7205(10) 0.2197(12) 0.060(4) Uani 1 1 d . . . . .
H10A H 0.341589 0.713293 0.269809 0.072 Uiso 1 1 calc R U . . .
C11A C 0.5085(14) 0.3985(9) 0.2086(11) 0.054(4) Uani 1 1 d . . . . .
C12A C 0.4579(16) 0.3185(11) 0.1882(13) 0.067(5) Uani 1 1 d . . . . .
H12A H 0.493125 0.296865 0.133880 0.080 Uiso 1 1 calc R U . . .
C13A C 0.357(2) 0.2686(12) 0.2445(16) 0.081(6) Uani 1 1 d . . . . .
H13A H 0.318660 0.213530 0.229123 0.098 Uiso 1 1 calc R U . . .
C14A C 0.3130(19) 0.2982(14) 0.3225(17) 0.093(7) Uani 1 1 d . . . . .
H14A H 0.243309 0.263828 0.363123 0.111 Uiso 1 1 calc R U . . .
C15A C 0.3705(16) 0.3804(12) 0.3434(12) 0.070(5) Uani 1 1 d . . . . .
H15A H 0.340050 0.401592 0.398461 0.084 Uiso 1 1 calc R U . . .
C16A C 0.8138(15) 0.4638(11) 0.2242(12) 0.070(5) Uani 1 1 d . . . . .
H16C H 0.781614 0.399484 0.242789 0.084 Uiso 1 1 calc R U . . .
H16D H 0.896354 0.462845 0.176883 0.084 Uiso 1 1 calc R U . . .
C17A C 0.7473(15) 0.6037(10) 0.1417(11) 0.061(4) Uani 1 1 d . . . . .
H17C H 0.784492 0.591276 0.081605 0.073 Uiso 1 1 calc R U . . .
H17D H 0.826532 0.630017 0.166600 0.073 Uiso 1 1 calc R U . . .
C18A C 0.6088(16) 0.4609(9) 0.1481(10) 0.058(4) Uani 1 1 d . . . . .
H18C H 0.674214 0.423883 0.109752 0.070 Uiso 1 1 calc R U . . .
H18D H 0.553191 0.501187 0.111553 0.070 Uiso 1 1 calc R U . . .
Br1B Br 0.14175(19) 0.81329(15) 0.55505(14) 0.0880(7) Uani 1 1 d . . . . .
Cu1B Cu 0.21210(17) 0.93534(11) 0.70269(12) 0.0523(6) Uani 1 1 d . . . . .
O1B O 0.1055(9) 0.9007(6) 0.5937(6) 0.056(3) Uani 1 1 d . . . . .
O2B O 0.2248(16) 0.7430(9) 0.6161(11) 0.114(5) Uani 1 1 d . . . . .
O3B O -0.0146(15) 0.7783(12) 0.5596(12) 0.126(6) Uani 1 1 d . . . . .
N1B N 0.4276(12) 0.9370(8) 0.6462(8) 0.057(3) Uani 1 1 d . . . . .
N2B N 0.1177(11) 1.0633(7) 0.7122(9) 0.049(3) Uani 1 1 d . . . . .
N3B N 0.1273(11) 0.8322(7) 0.7938(8) 0.046(3) Uani 1 1 d . . . . .
N4B N 0.2988(11) 0.9754(7) 0.8026(8) 0.051(3) Uani 1 1 d . . . . .
C1B C 0.5109(16) 0.9827(10) 0.6918(11) 0.062(4) Uani 1 1 d . . . . .
C2B C 0.6617(17) 0.9889(11) 0.6671(14) 0.076(5) Uani 1 1 d . . . . .
H2B H 0.719406 1.018741 0.700781 0.091 Uiso 1 1 calc R U . . .
C3B C 0.724(2) 0.9511(13) 0.5932(15) 0.087(6) Uani 1 1 d . . . . .
H3B H 0.824780 0.956069 0.574927 0.104 Uiso 1 1 calc R U . . .
C4B C 0.6392(19) 0.9059(13) 0.5457(14) 0.085(6) Uani 1 1 d . . . . .
H4B H 0.680445 0.878504 0.495276 0.101 Uiso 1 1 calc R U . . .
C5B C 0.4913(18) 0.9018(12) 0.5742(13) 0.076(5) Uani 1 1 d . . . . .
H5B H 0.432362 0.872565 0.540838 0.092 Uiso 1 1 calc R U . . .
C6B C 0.1222(13) 1.0953(9) 0.7880(11) 0.051(4) Uani 1 1 d . . . . .
C7B C 0.0595(15) 1.1779(10) 0.8094(11) 0.059(4) Uani 1 1 d . . . . .
H7B H 0.064721 1.200105 0.863611 0.071 Uiso 1 1 calc R U . . .
C8B C -0.0112(16) 1.2275(11) 0.7490(13) 0.070(5) Uani 1 1 d . . . . .
H8B H -0.053513 1.284867 0.761293 0.084 Uiso 1 1 calc R U . . .
C9B C -0.0197(16) 1.1928(12) 0.6707(13) 0.070(5) Uani 1 1 d . . . . .
H9B H -0.069905 1.224748 0.629399 0.084 Uiso 1 1 calc R U . . .
C10B C 0.0471(16) 1.1105(10) 0.6550(12) 0.062(4) Uani 1 1 d . . . . .
H10B H 0.042939 1.086275 0.601515 0.075 Uiso 1 1 calc R U . . .
C11B C 0.1938(14) 0.8253(10) 0.8635(11) 0.055(4) Uani 1 1 d . . . . .
C12B C 0.1519(17) 0.7604(10) 0.9341(11) 0.066(5) Uani 1 1 d . . . . .
H12B H 0.200079 0.755268 0.982922 0.079 Uiso 1 1 calc R U . . .
C13B C 0.0340(17) 0.7027(11) 0.9287(12) 0.065(5) Uani 1 1 d . . . . .
H13B H 0.002683 0.656451 0.974350 0.078 Uiso 1 1 calc R U . . .
C14B C -0.0336(15) 0.7125(10) 0.8604(12) 0.061(4) Uani 1 1 d . . . . .
H14B H -0.115200 0.675361 0.857853 0.073 Uiso 1 1 calc R U . . .
C15B C 0.0172(16) 0.7777(10) 0.7930(11) 0.057(4) Uani 1 1 d . . . . .
H15B H -0.029942 0.783252 0.743779 0.068 Uiso 1 1 calc R U . . .
C16B C 0.4326(15) 1.0238(10) 0.7686(11) 0.059(4) Uani 1 1 d . . . . .
H16A H 0.494357 1.021843 0.814131 0.071 Uiso 1 1 calc R U . . .
H16B H 0.412329 1.089139 0.752257 0.071 Uiso 1 1 calc R U . . .
C17B C 0.1922(16) 1.0341(10) 0.8488(11) 0.060(4) Uani 1 1 d . . . . .
H17A H 0.240054 1.071891 0.885286 0.072 Uiso 1 1 calc R U . . .
H17B H 0.118450 0.994968 0.887065 0.072 Uiso 1 1 calc R U . . .
C18B C 0.3194(15) 0.8895(10) 0.8590(11) 0.061(4) Uani 1 1 d . . . . .
H18A H 0.328336 0.905244 0.917706 0.073 Uiso 1 1 calc R U . . .
H18B H 0.408949 0.858984 0.835235 0.073 Uiso 1 1 calc R U . . .
Cl1C Cl 0.2208(4) 0.5528(2) 0.0961(3) 0.0517(10) Uani 1 1 d . . . . .
O1C O 0.2572(13) 0.5034(12) 0.1678(10) 0.123(6) Uani 1 1 d . . . . .
O2C O 0.3399(10) 0.6026(7) 0.0470(7) 0.066(3) Uani 1 1 d . . . . .
O3C O 0.1540(17) 0.5008(10) 0.0409(11) 0.125(6) Uani 1 1 d . . . . .
O4C O 0.1164(12) 0.6184(8) 0.1253(8) 0.084(4) Uani 1 1 d . . . . .
Cl1D Cl -0.2340(4) 0.9515(2) 0.9053(3) 0.0556(10) Uani 1 1 d . . . . .
O1D O -0.3261(14) 0.8820(10) 0.8838(10) 0.104(4) Uani 1 1 d . . . . .
O2D O -0.322(2) 1.0069(11) 0.9572(12) 0.144(7) Uani 1 1 d . . . . .
O3D O -0.1340(11) 0.9058(7) 0.9538(7) 0.072(3) Uani 1 1 d . . . . .
O4D O -0.1647(14) 0.9950(11) 0.8281(10) 0.111(5) Uani 1 1 d . . . . .

loop_
_atom_site_aniso_label
_atom_site_aniso_U_11
_atom_site_aniso_U_22
_atom_site_aniso_U_33
_atom_site_aniso_U_23
_atom_site_aniso_U_13
_atom_site_aniso_U_12
Br1A 0.0737(14) 0.156(2) 0.105(2) -0.0549(16) -0.0178(11) 0.0232(13)
Cu1A 0.0441(11) 0.0787(13) 0.0567(14) -0.0240(9) 0.0005(8) 0.0108(9)
O1A 0.056(7) 0.148(11) 0.082(10) -0.051(8) 0.027(6) -0.040(7)
O2A 0.186(16) 0.067(8) 0.104(12) -0.033(7) 0.054(11) 0.020(9)
O3A 0.073(10) 0.197(17) 0.20(2) -0.091(15) -0.045(11) 0.049(10)
N1A 0.056(8) 0.082(9) 0.043(9) -0.004(7) -0.004(6) 0.006(7)
N2A 0.041(7) 0.055(7) 0.062(9) -0.018(6) -0.010(6) 0.013(6)
N3A 0.046(7) 0.059(7) 0.069(10) -0.013(7) -0.009(7) 0.001(6)
N4A 0.040(6) 0.062(7) 0.043(8) -0.016(6) 0.005(5) 0.015(6)
C1A 0.035(9) 0.070(10) 0.091(15) 0.003(9) -0.005(8) 0.015(7)
C2A 0.069(12) 0.093(13) 0.063(14) -0.007(10) -0.012(9) 0.026(9)
C3A 0.056(11) 0.107(14) 0.060(14) 0.014(11) -0.014(9) 0.008(10)
C4A 0.073(13) 0.102(14) 0.069(14) 0.022(11) -0.030(10) -0.022(11)
C5A 0.062(11) 0.095(12) 0.055(13) -0.002(9) -0.006(8) 0.006(9)
C6A 0.032(8) 0.058(9) 0.078(13) -0.030(9) -0.011(8) -0.004(6)
C7A 0.060(10) 0.059(10) 0.071(12) -0.004(9) -0.021(8) -0.013(8)
C8A 0.059(10) 0.045(9) 0.093(15) -0.020(8) -0.026(10) -0.005(8)
C9A 0.042(9) 0.064(11) 0.103(16) -0.021(10) -0.025(10) -0.001(7)
C10A 0.050(10) 0.062(10) 0.072(13) -0.021(9) -0.013(8) 0.002(8)
C11A 0.042(8) 0.039(8) 0.081(14) -0.010(8) -0.014(8) 0.011(7)
C12A 0.038(9) 0.062(11) 0.103(15) -0.014(10) -0.014(9) 0.015(8)
C13A 0.064(12) 0.069(12) 0.119(19) -0.028(12) -0.028(12) 0.019(10)
C14A 0.052(11) 0.085(14) 0.13(2) 0.025(14) -0.017(12) 0.002(10)
C15A 0.044(9) 0.079(12) 0.081(13) 0.008(10) -0.002(8) 0.017(9)
C16A 0.043(9) 0.076(11) 0.091(15) -0.022(9) -0.004(8) 0.021(8)
C17A 0.048(9) 0.069(10) 0.064(11) -0.019(8) 0.003(7) 0.004(7)
C18A 0.063(10) 0.051(9) 0.065(11) -0.032(8) -0.010(8) 0.015(7)
Br1B 0.0700(12) 0.1167(16) 0.0825(16) -0.0378(11) -0.0117(9) -0.0051(10)
Cu1B 0.0446(11) 0.0574(11) 0.0577(13) -0.0165(8) -0.0098(8) -0.0003(8)
O1B 0.048(5) 0.052(5) 0.058(7) 0.003(5) 0.016(4) 0.032(4)
O2B 0.110(11) 0.098(10) 0.135(15) -0.039(9) -0.003(9) 0.006(8)
O3B 0.081(9) 0.174(15) 0.130(15) -0.075(11) -0.005(8) -0.021(9)
N1B 0.051(7) 0.067(8) 0.052(9) -0.020(6) 0.001(6) 0.003(6)
N2B 0.037(6) 0.051(7) 0.060(9) -0.007(6) -0.009(6) 0.004(5)
N3B 0.032(6) 0.050(7) 0.058(9) -0.017(5) -0.009(6) 0.004(5)
N4B 0.042(7) 0.057(7) 0.058(9) -0.025(6) -0.006(6) 0.005(6)
C1B 0.056(10) 0.058(9) 0.073(13) -0.007(8) -0.012(8) 0.001(7)
C2B 0.049(10) 0.078(11) 0.102(16) -0.031(10) -0.002(9) -0.010(8)
C3B 0.051(11) 0.092(13) 0.108(18) 0.018(12) -0.001(11) 0.002(10)
C4B 0.051(11) 0.105(14) 0.083(15) 0.010(11) 0.025(10) 0.018(10)
C5B 0.058(11) 0.081(11) 0.087(16) -0.005(10) -0.005(10) -0.013(9)
C6B 0.030(7) 0.051(9) 0.069(12) -0.014(8) 0.004(7) -0.005(6)
C7B 0.053(9) 0.060(10) 0.069(12) -0.026(8) -0.010(8) 0.003(8)
C8B 0.051(10) 0.064(10) 0.093(16) -0.021(10) -0.001(9) 0.007(8)
C9B 0.055(10) 0.080(12) 0.080(15) -0.009(10) -0.023(8) 0.011(8)
C10B 0.056(9) 0.062(10) 0.067(12) -0.015(8) -0.003(8) 0.000(8)
C11B 0.041(8) 0.060(9) 0.066(12) -0.018(8) -0.005(8) 0.013(7)
C12B 0.057(10) 0.066(10) 0.073(13) -0.004(9) -0.010(8) 0.031(9)
C13B 0.053(10) 0.060(10) 0.077(14) -0.009(8) 0.010(9) 0.018(8)
C14B 0.038(8) 0.055(9) 0.094(15) -0.030(9) -0.011(9) 0.013(7)
C15B 0.056(10) 0.058(9) 0.056(11) -0.009(8) -0.005(7) 0.010(8)
C16B 0.054(9) 0.058(9) 0.072(12) -0.022(8) -0.019(8) 0.003(7)
C17B 0.063(10) 0.064(9) 0.059(11) -0.014(8) -0.019(8) -0.009(8)
C18B 0.051(9) 0.076(10) 0.063(12) -0.016(8) -0.028(7) 0.014(8)
Cl1C 0.045(2) 0.052(2) 0.059(3) -0.0093(18) -0.0067(17) 0.0029(17)
O1C 0.060(8) 0.188(15) 0.104(12) 0.050(11) 0.008(7) 0.032(8)
O2C 0.050(6) 0.083(7) 0.067(8) -0.017(5) -0.011(5) -0.009(5)
O3C 0.135(12) 0.118(11) 0.111(13) -0.046(9) 0.031(10) -0.067(10)
O4C 0.071(7) 0.093(8) 0.081(9) 0.005(6) 0.001(6) 0.021(6)
Cl1D 0.045(2) 0.061(2) 0.063(3) -0.0155(19) -0.0073(18) 0.0112(18)
O1D 0.086(9) 0.118(11) 0.113(13) 0.000(8) -0.033(8) -0.015(8)
O2D 0.208(18) 0.125(12) 0.119(15) -0.050(10) -0.067(12) 0.099(12)
O3D 0.075(7) 0.087(7) 0.061(8) -0.029(6) -0.018(6) 0.029(6)
O4D 0.080(9) 0.150(13) 0.095(12) 0.027(9) -0.007(7) -0.026(8)

loop_
_atom_type_symbol
_atom_type_description
_atom_type_scat_dispersion_real
_atom_type_scat_dispersion_imag
_atom_type_scat_source
C C -0.0001 0.0005 'International Tables Vol C Tables 4.2.6.8 and 6.1.1.4'
H H 0.0000 0.0000 'International Tables Vol C Tables 4.2.6.8 and 6.1.1.4'
Br Br 0.2880 0.9627 'International Tables Vol C Tables 4.2.6.8 and 6.1.1.4'
Cl Cl 0.0554 0.0529 'International Tables Vol C Tables 4.2.6.8 and 6.1.1.4'
Cu Cu 0.2467 0.4706 'International Tables Vol C Tables 4.2.6.8 and 6.1.1.4'
N N 0.0004 0.0010 'International Tables Vol C Tables 4.2.6.8 and 6.1.1.4'
O O 0.0017 0.0018 'International Tables Vol C Tables 4.2.6.8 and 6.1.1.4'

loop_
_geom_angle_atom_site_label_1
_geom_angle_atom_site_label_2
_geom_angle_atom_site_label_3
_geom_angle
_geom_angle_site_symmetry_1
_geom_angle_site_symmetry_3
_geom_angle_publ_flag
O1A Br1A O2A 106.4(6) . . ?
O1A Br1A O3A 102.3(9) . . ?
O2A Br1A O3A 94.5(11) . . ?
O1A Cu1A N2A 105.0(6) . . ?
N1A Cu1A O1A 98.3(5) . . ?
N1A Cu1A N2A 115.9(5) . . ?
N3A Cu1A O1A 92.9(5) . . ?
N3A Cu1A N1A 120.5(5) . . ?
N3A Cu1A N2A 116.9(5) . . ?
N4A Cu1A O1A 173.2(5) . . ?
N4A Cu1A N1A 81.5(5) . . ?
N4A Cu1A N2A 81.1(5) . . ?
N4A Cu1A N3A 81.5(5) . . ?
Br1A O1A Cu1A 139.0(8) . . ?
C1A N1A Cu1A 110.5(12) . . ?
C5A N1A Cu1A 130.0(10) . . ?
C5A N1A C1A 119.5(14) . . ?
C6A N2A Cu1A 112.9(9) . . ?
C6A N2A C10A 118.6(14) . . ?
C10A N2A Cu1A 128.3(11) . . ?
C11A N3A Cu1A 113.2(10) . . ?
C11A N3A C15A 119.4(14) . . ?
C15A N3A Cu1A 127.4(13) . . ?
C16A N4A Cu1A 106.4(10) . . ?
C17A N4A Cu1A 108.1(8) . . ?
C17A N4A C16A 111.3(11) . . ?
C18A N4A Cu1A 106.5(8) . . ?
C18A N4A C16A 110.6(11) . . ?
C18A N4A C17A 113.6(12) . . ?
N1A C1A C2A 119.6(18) . . ?
N1A C1A C16A 117.3(13) . . ?
C2A C1A C16A 123.1(15) . . ?
C1A C2A H2A 120.0 . . ?
C3A C2A C1A 120.0(17) . . ?
C3A C2A H2A 120.0 . . ?
C2A C3A H3A 119.3 . . ?
C2A C3A C4A 121.3(17) . . ?
C4A C3A H3A 119.3 . . ?
C3A C4A H4A 120.7 . . ?
C5A C4A C3A 119(2) . . ?
C5A C4A H4A 120.7 . . ?
N1A C5A C4A 121.0(18) . . ?
N1A C5A H5A 119.5 . . ?
C4A C5A H5A 119.5 . . ?
N2A C6A C7A 122.5(13) . . ?
N2A C6A C17A 115.0(14) . . ?
C7A C6A C17A 122.4(14) . . ?
C6A C7A H7A 120.9 . . ?
C8A C7A C6A 118.2(16) . . ?
C8A C7A H7A 120.9 . . ?
C7A C8A H8A 120.9 . . ?
C9A C8A C7A 118.3(16) . . ?
C9A C8A H8A 120.9 . . ?
C8A C9A H9A 119.8 . . ?
C10A C9A C8A 120.3(15) . . ?
C10A C9A H9A 119.8 . . ?
N2A C10A C9A 122.0(16) . . ?
N2A C10A H10A 119.0 . . ?
C9A C10A H10A 119.0 . . ?
N3A C11A C12A 121.5(15) . . ?
N3A C11A C18A 114.5(12) . . ?
C12A C11A C18A 123.9(16) . . ?
C11A C12A H12A 119.7 . . ?
C11A C12A C13A 120.6(18) . . ?
C13A C12A H12A 119.7 . . ?
C12A C13A H13A 120.5 . . ?
C14A C13A C12A 118.9(18) . . ?
C14A C13A H13A 120.5 . . ?
C13A C14A H14A 120.2 . . ?
C13A C14A C15A 119.5(18) . . ?
C15A C14A H14A 120.2 . . ?
N3A C15A C14A 120.0(19) . . ?
N3A C15A H15A 120.0 . . ?
C14A C15A H15A 120.0 . . ?
N4A C16A H16C 109.8 . . ?
N4A C16A H16D 109.8 . . ?
C1A C16A N4A 109.2(12) . . ?
C1A C16A H16C 109.8 . . ?
C1A C16A H16D 109.8 . . ?
H16C C16A H16D 108.3 . . ?
N4A C17A C6A 108.1(11) . . ?
N4A C17A H17C 110.1 . . ?
N4A C17A H17D 110.1 . . ?
C6A C17A H17C 110.1 . . ?
C6A C17A H17D 110.1 . . ?
H17C C17A H17D 108.4 . . ?
N4A C18A C11A 112.3(13) . . ?
N4A C18A H18C 109.1 . . ?
N4A C18A H18D 109.1 . . ?
C11A C18A H18C 109.1 . . ?
C11A C18A H18D 109.1 . . ?
H18C C18A H18D 107.9 . . ?
O1B Br1B O2B 112.2(7) . . ?
O1B Br1B O3B 96.8(7) . . ?
O3B Br1B O2B 109.1(9) . . ?
N1B Cu1B O1B 101.2(4) . . ?
N2B Cu1B O1B 95.0(4) . . ?
N2B Cu1B N1B 115.6(4) . . ?
N3B Cu1B O1B 99.3(4) . . ?
N3B Cu1B N1B 121.7(5) . . ?
N3B Cu1B N2B 116.1(4) . . ?
N4B Cu1B O1B 175.5(4) . . ?
N4B Cu1B N1B 81.5(5) . . ?
N4B Cu1B N2B 80.6(5) . . ?
N4B Cu1B N3B 82.1(5) . . ?
Br1B O1B Cu1B 118.9(5) . . ?
C1B N1B Cu1B 111.6(10) . . ?
C5B N1B Cu1B 130.2(11) . . ?
C5B N1B C1B 118.2(13) . . ?
C6B N2B Cu1B 112.6(9) . . ?
C6B N2B C10B 119.5(12) . . ?
C10B N2B Cu1B 127.7(11) . . ?
C11B N3B Cu1B 112.7(9) . . ?
C15B N3B Cu1B 128.6(11) . . ?
C15B N3B C11B 118.7(13) . . ?
C16B N4B Cu1B 108.4(9) . . ?
C16B N4B C17B 112.6(11) . . ?
C16B N4B C18B 112.7(11) . . ?
C17B N4B Cu1B 106.4(9) . . ?
C17B N4B C18B 110.0(12) . . ?
C18B N4B Cu1B 106.3(8) . . ?
N1B C1B C2B 121.1(15) . . ?
N1B C1B C16B 115.5(13) . . ?
C2B C1B C16B 123.4(15) . . ?
C1B C2B H2B 120.5 . . ?
C3B C2B C1B 119.1(17) . . ?
C3B C2B H2B 120.5 . . ?
C2B C3B H3B 120.0 . . ?
C2B C3B C4B 120.0(17) . . ?
C4B C3B H3B 120.0 . . ?
C3B C4B H4B 121.1 . . ?
C3B C4B C5B 117.9(19) . . ?
C5B C4B H4B 121.1 . . ?
N1B C5B C4B 123.7(18) . . ?
N1B C5B H5B 118.2 . . ?
C4B C5B H5B 118.2 . . ?
N2B C6B C7B 122.0(14) . . ?
N2B C6B C17B 115.0(12) . . ?
C7B C6B C17B 122.9(16) . . ?
C6B C7B H7B 120.9 . . ?
C6B C7B C8B 118.1(16) . . ?
C8B C7B H7B 120.9 . . ?
C7B C8B H8B 120.0 . . ?
C9B C8B C7B 119.9(15) . . ?
C9B C8B H8B 120.0 . . ?
C8B C9B H9B 121.1 . . ?
C10B C9B C8B 117.8(16) . . ?
C10B C9B H9B 121.1 . . ?
N2B C10B C9B 122.6(16) . . ?
N2B C10B H10B 118.7 . . ?
C9B C10B H10B 118.7 . . ?
N3B C11B C12B 122.2(14) . . ?
N3B C11B C18B 115.3(13) . . ?
C12B C11B C18B 122.4(16) . . ?
C11B C12B H12B 121.8 . . ?
C11B C12B C13B 116.3(16) . . ?
C13B C12B H12B 121.8 . . ?
C12B C13B H13B 119.7 . . ?
C14B C13B C12B 120.7(16) . . ?
C14B C13B H13B 119.7 . . ?
C13B C14B H14B 120.6 . . ?
C13B C14B C15B 118.8(15) . . ?
C15B C14B H14B 120.6 . . ?
N3B C15B C14B 123.3(16) . . ?
N3B C15B H15B 118.4 . . ?
C14B C15B H15B 118.4 . . ?
N4B C16B C1B 111.8(11) . . ?
N4B C16B H16A 109.3 . . ?
N4B C16B H16B 109.3 . . ?
C1B C16B H16A 109.3 . . ?
C1B C16B H16B 109.3 . . ?
H16A C16B H16B 107.9 . . ?
N4B C17B C6B 111.3(14) . . ?
N4B C17B H17A 109.4 . . ?
N4B C17B H17B 109.4 . . ?
C6B C17B H17A 109.4 . . ?
C6B C17B H17B 109.4 . . ?
H17A C17B H17B 108.0 . . ?
N4B C18B C11B 109.8(12) . . ?
N4B C18B H18A 109.7 . . ?
N4B C18B H18B 109.7 . . ?
C11B C18B H18A 109.7 . . ?
C11B C18B H18B 109.7 . . ?
H18A C18B H18B 108.2 . . ?
O1C Cl1C O2C 112.0(7) . . ?
O1C Cl1C O3C 115.2(11) . . ?
O1C Cl1C O4C 107.4(9) . . ?
O2C Cl1C O3C 109.3(7) . . ?
O2C Cl1C O4C 107.3(7) . . ?
O4C Cl1C O3C 105.1(9) . . ?
O2D Cl1D O1D 105.8(11) . . ?
O2D Cl1D O3D 109.7(9) . . ?
O3D Cl1D O1D 107.2(8) . . ?
O4D Cl1D O1D 106.9(10) . . ?
O4D Cl1D O2D 115.5(11) . . ?
O4D Cl1D O3D 111.2(8) . . ?

loop_
_geom_bond_atom_site_label_1
_geom_bond_atom_site_label_2
_geom_bond_distance
_geom_bond_site_symmetry_2
_geom_bond_publ_flag
Br1A O1A 1.442(12) . ?
Br1A O2A 1.524(15) . ?
Br1A O3A 1.573(16) . ?
Cu1A O1A 2.089(11) . ?
Cu1A N1A 2.078(13) . ?
Cu1A N2A 2.093(12) . ?
Cu1A N3A 2.051(12) . ?
Cu1A N4A 2.020(10) . ?
N1A C1A 1.36(2) . ?
N1A C5A 1.34(2) . ?
N2A C6A 1.31(2) . ?
N2A C10A 1.329(18) . ?
N3A C11A 1.33(2) . ?
N3A C15A 1.33(2) . ?
N4A C16A 1.499(19) . ?
N4A C17A 1.467(18) . ?
N4A C18A 1.458(18) . ?
C1A C2A 1.41(2) . ?
C1A C16A 1.48(2) . ?
C2A H2A 0.9500 . ?
C2A C3A 1.29(3) . ?
C3A H3A 0.9500 . ?
C3A C4A 1.38(3) . ?
C4A H4A 0.9500 . ?
C4A C5A 1.38(2) . ?
C5A H5A 0.9500 . ?
C6A C7A 1.38(2) . ?
C6A C17A 1.56(2) . ?
C7A H7A 0.9500 . ?
C7A C8A 1.37(2) . ?
C8A H8A 0.9500 . ?
C8A C9A 1.36(2) . ?
C9A H9A 0.9500 . ?
C9A C10A 1.35(2) . ?
C10A H10A 0.9500 . ?
C11A C12A 1.35(2) . ?
C11A C18A 1.48(2) . ?
C12A H12A 0.9500 . ?
C12A C13A 1.35(3) . ?
C13A H13A 0.9500 . ?
C13A C14A 1.34(3) . ?
C14A H14A 0.9500 . ?
C14A C15A 1.40(3) . ?
C15A H15A 0.9500 . ?
C16A H16C 0.9900 . ?
C16A H16D 0.9900 . ?
C17A H17C 0.9900 . ?
C17A H17D 0.9900 . ?
C18A H18C 0.9900 . ?
C18A H18D 0.9900 . ?
Br1B O1B 1.479(9) . ?
Br1B O2B 1.623(17) . ?
Br1B O3B 1.550(14) . ?
Cu1B O1B 2.219(11) . ?
Cu1B N1B 2.085(11) . ?
Cu1B N2B 2.074(11) . ?
Cu1B N3B 2.050(11) . ?
Cu1B N4B 2.017(12) . ?
N1B C1B 1.36(2) . ?
N1B C5B 1.34(2) . ?
N2B C6B 1.330(19) . ?
N2B C10B 1.34(2) . ?
N3B C11B 1.343(19) . ?
N3B C15B 1.312(18) . ?
N4B C16B 1.449(18) . ?
N4B C17B 1.467(18) . ?
N4B C18B 1.497(19) . ?
C1B C2B 1.41(2) . ?
C1B C16B 1.49(2) . ?
C2B H2B 0.9500 . ?
C2B C3B 1.38(3) . ?
C3B H3B 0.9500 . ?
C3B C4B 1.38(3) . ?
C4B H4B 0.9500 . ?
C4B C5B 1.40(2) . ?
C5B H5B 0.9500 . ?
C6B C7B 1.39(2) . ?
C6B C17B 1.48(2) . ?
C7B H7B 0.9500 . ?
C7B C8B 1.39(2) . ?
C8B H8B 0.9500 . ?
C8B C9B 1.39(2) . ?
C9B H9B 0.9500 . ?
C9B C10B 1.38(2) . ?
C10B H10B 0.9500 . ?
C11B C12B 1.40(2) . ?
C11B C18B 1.50(2) . ?
C12B H12B 0.9500 . ?
C12B C13B 1.41(2) . ?
C13B H13B 0.9500 . ?
C13B C14B 1.33(2) . ?
C14B H14B 0.9500 . ?
C14B C15B 1.38(2) . ?
C15B H15B 0.9500 . ?
C16B H16A 0.9900 . ?
C16B H16B 0.9900 . ?
C17B H17A 0.9900 . ?
C17B H17B 0.9900 . ?
C18B H18A 0.9900 . ?
C18B H18B 0.9900 . ?
Cl1C O1C 1.370(14) . ?
Cl1C O2C 1.419(10) . ?
Cl1C O3C 1.425(15) . ?
Cl1C O4C 1.424(12) . ?
Cl1D O1D 1.434(14) . ?
Cl1D O2D 1.386(16) . ?
Cl1D O3D 1.430(12) . ?
Cl1D O4D 1.384(14) . ?

loop_
_geom_torsion_atom_site_label_1
_geom_torsion_atom_site_label_2
_geom_torsion_atom_site_label_3
_geom_torsion_atom_site_label_4
_geom_torsion
_geom_torsion_site_symmetry_1
_geom_torsion_site_symmetry_2
_geom_torsion_site_symmetry_3
_geom_torsion_site_symmetry_4
_geom_torsion_publ_flag
Cu1A N1A C1A C2A -180.0(12) . . . . ?
Cu1A N1A C1A C16A -0.1(17) . . . . ?
Cu1A N1A C5A C4A 179.8(12) . . . . ?
Cu1A N2A C6A C7A 178.1(11) . . . . ?
Cu1A N2A C6A C17A -5.0(15) . . . . ?
Cu1A N2A C10A C9A -176.2(11) . . . . ?
Cu1A N3A C11A C12A 179.6(11) . . . . ?
Cu1A N3A C11A C18A -2.1(15) . . . . ?
Cu1A N3A C15A C14A 178.1(11) . . . . ?
Cu1A N4A C16A C1A -41.1(14) . . . . ?
Cu1A N4A C17A C6A -41.1(13) . . . . ?
Cu1A N4A C18A C11A -37.2(13) . . . . ?
O2A Br1A O1A Cu1A -5.7(17) . . . . ?
O3A Br1A O1A Cu1A 92.9(15) . . . . ?
N1A C1A C2A C3A 0(3) . . . . ?
N1A C1A C16A N4A 28(2) . . . . ?
N2A C6A C7A C8A -2(2) . . . . ?
N2A C6A C17A N4A 30.9(17) . . . . ?
N3A C11A C12A C13A 4(2) . . . . ?
N3A C11A C18A N4A 26.9(17) . . . . ?
C1A N1A C5A C4A -3(2) . . . . ?
C1A C2A C3A C4A -2(3) . . . . ?
C2A C1A C16A N4A -152.4(15) . . . . ?
C2A C3A C4A C5A 1(3) . . . . ?
C3A C4A C5A N1A 1(2) . . . . ?
C5A N1A C1A C2A 2(2) . . . . ?
C5A N1A C1A C16A -177.9(15) . . . . ?
C6A N2A C10A C9A -2(2) . . . . ?
C6A C7A C8A C9A -1(2) . . . . ?
C7A C6A C17A N4A -152.2(13) . . . . ?
C7A C8A C9A C10A 2(2) . . . . ?
C8A C9A C10A N2A -1(2) . . . . ?
C10A N2A C6A C7A 3(2) . . . . ?
C10A N2A C6A C17A 180.0(12) . . . . ?
C11A N3A C15A C14A 1(2) . . . . ?
C11A C12A C13A C14A -3(3) . . . . ?
C12A C11A C18A N4A -154.8(13) . . . . ?
C12A C13A C14A C15A 1(3) . . . . ?
C13A C14A C15A N3A 0(2) . . . . ?
C15A N3A C11A C12A -3(2) . . . . ?
C15A N3A C11A C18A 175.8(12) . . . . ?
C16A N4A C17A C6A -157.5(12) . . . . ?
C16A N4A C18A C11A 78.0(14) . . . . ?
C16A C1A C2A C3A -179.8(17) . . . . ?
C17A N4A C16A C1A 76.4(16) . . . . ?
C17A N4A C18A C11A -156.1(11) . . . . ?
C17A C6A C7A C8A -178.2(12) . . . . ?
C18A N4A C16A C1A -156.4(13) . . . . ?
C18A N4A C17A C6A 76.9(14) . . . . ?
C18A C11A C12A C13A -174.5(14) . . . . ?
Cu1B N1B C1B C2B 177.4(12) . . . . ?
Cu1B N1B C1B C16B -2.1(17) . . . . ?
Cu1B N1B C5B C4B -177.8(12) . . . . ?
Cu1B N2B C6B C7B -177.1(10) . . . . ?
Cu1B N2B C6B C17B 0.0(14) . . . . ?
Cu1B N2B C10B C9B 175.7(11) . . . . ?
Cu1B N3B C11B C12B 179.1(10) . . . . ?
Cu1B N3B C11B C18B -3.2(14) . . . . ?
Cu1B N3B C15B C14B -177.4(10) . . . . ?
Cu1B N4B C16B C1B -36.3(14) . . . . ?
Cu1B N4B C17B C6B -40.1(13) . . . . ?
Cu1B N4B C18B C11B -39.4(14) . . . . ?
O2B Br1B O1B Cu1B 15.2(8) . . . . ?
O3B Br1B O1B Cu1B 129.1(9) . . . . ?
N1B C1B C2B C3B 3(3) . . . . ?
N1B C1B C16B N4B 26(2) . . . . ?
N2B C6B C7B C8B 1(2) . . . . ?
N2B C6B C17B N4B 27.1(16) . . . . ?
N3B C11B C12B C13B -1(2) . . . . ?
N3B C11B C18B N4B 28.8(17) . . . . ?
C1B N1B C5B C4B 3(2) . . . . ?
C1B C2B C3B C4B -2(3) . . . . ?
C2B C1B C16B N4B -153.7(15) . . . . ?
C2B C3B C4B C5B 1(3) . . . . ?
C3B C4B C5B N1B -2(3) . . . . ?
C5B N1B C1B C2B -3(2) . . . . ?
C5B N1B C1B C16B 177.2(14) . . . . ?
C6B N2B C10B C9B 1(2) . . . . ?
C6B C7B C8B C9B 1(2) . . . . ?
C7B C6B C17B N4B -155.8(12) . . . . ?
C7B C8B C9B C10B -2(2) . . . . ?
C8B C9B C10B N2B 1(2) . . . . ?
C10B N2B C6B C7B -1.9(19) . . . . ?
C10B N2B C6B C17B 175.1(12) . . . . ?
C11B N3B C15B C14B -0.6(19) . . . . ?
C11B C12B C13B C14B -1(2) . . . . ?
C12B C11B C18B N4B -153.4(13) . . . . ?
C12B C13B C14B C15B 3(2) . . . . ?
C13B C14B C15B N3B -2(2) . . . . ?
C15B N3B C11B C12B 1.7(19) . . . . ?
C15B N3B C11B C18B 179.5(12) . . . . ?
C16B N4B C17B C6B 78.5(15) . . . . ?
C16B N4B C18B C11B -158.0(12) . . . . ?
C16B C1B C2B C3B -177.9(16) . . . . ?
C17B N4B C16B C1B -153.8(13) . . . . ?
C17B N4B C18B C11B 75.5(15) . . . . ?
C17B C6B C7B C8B -176.1(13) . . . . ?
C18B N4B C16B C1B 81.0(16) . . . . ?
C18B N4B C17B C6B -154.9(11) . . . . ?
C18B C11B C12B C13B -178.4(12) . . . . ?
